data_4028746
loop_
_publ_author_name
'Jun-An Xiao'
'Hong-Gang Zhang'
'Shan Liang'
'Ji-Wei Ren'
'Hua Yang'
'Xiao-Qing Chen'

_publ_section_title
;
 Synthesis of Pyrrolo(spiro-[2.3']-oxindole)-spiro-[4.3"]-oxindole via
 1,3-Dipolar Cycloaddition of Azomethine Ylides with
 3-Acetonylideneoxindole
;
_journal_name_full 'Journal of Organic Chemistry'
_journal_page_first 11577
_journal_page_last 11583
_journal_paper_doi 10.1021/jo4017259
_journal_volume 78
_journal_year 2013
_chemical_formula_sum 'C37 H33 N3 O3'
_chemical_formula_weight 567.66
_chemical_name_systematic
; 
 ? 
;
_space_group_IT_number 14
_symmetry_cell_setting monoclinic
_symmetry_space_group_name_Hall '-P 2ybc'
_symmetry_space_group_name_H-M 'P 1 21/c 1'
_atom_sites_solution_hydrogens geom
_atom_sites_solution_primary direct
_atom_sites_solution_secondary difmap
_audit_creation_method SHELXL-97
_cell_angle_alpha 90.00
_cell_angle_beta 112.188(2)
_cell_angle_gamma 90.00
_cell_formula_units_Z 4
_cell_length_a 9.2909(2)
_cell_length_b 19.3115(5)
_cell_length_c 17.4290(5)
_cell_measurement_reflns_used 3255
_cell_measurement_temperature 293(2)
_cell_measurement_theta_max 24.69
_cell_measurement_theta_min 2.46
_cell_volume 2895.57(13)
_computing_cell_refinement 'Bruker SAINT'
_computing_data_collection 'Bruker APEX2'
_computing_data_reduction 'Bruker SAINT'
_computing_molecular_graphics 'Bruker SHELXTL'
_computing_publication_material 'Bruker SHELXTL'
_computing_structure_refinement 'SHELXL-97 (Sheldrick, 2008)'
_computing_structure_solution 'SHELXS-97 (Sheldrick, 2008)'
_diffrn_ambient_temperature 293(2)
_diffrn_measured_fraction_theta_full 0.983
_diffrn_measured_fraction_theta_max 0.983
_diffrn_measurement_device_type 'Bruker APEX-II CCD'
_diffrn_measurement_method '\f and \w scans'
_diffrn_radiation_monochromator graphite
_diffrn_radiation_source 'fine-focus sealed tube'
_diffrn_radiation_type MoK\a
_diffrn_radiation_wavelength 0.71073
_diffrn_reflns_av_R_equivalents 0.0353
_diffrn_reflns_av_sigmaI/netI 0.0589
_diffrn_reflns_limit_h_max 11
_diffrn_reflns_limit_h_min -12
_diffrn_reflns_limit_k_max 24
_diffrn_reflns_limit_k_min -21
_diffrn_reflns_limit_l_max 22
_diffrn_reflns_limit_l_min -18
_diffrn_reflns_number 15943
_diffrn_reflns_theta_full 27.44
_diffrn_reflns_theta_max 27.44
_diffrn_reflns_theta_min 2.46
_exptl_absorpt_coefficient_mu 0.083
_exptl_absorpt_correction_T_max 0.7456
_exptl_absorpt_correction_T_min 0.6811
_exptl_absorpt_correction_type multi-scan
_exptl_absorpt_process_details SADABS
_exptl_crystal_colour COLORLESS
_exptl_crystal_density_diffrn 1.302
_exptl_crystal_description BLOCK
_exptl_crystal_F_000 1200
_exptl_crystal_size_max 0.25
_exptl_crystal_size_mid 0.20
_exptl_crystal_size_min 0.20
_refine_diff_density_max 0.176
_refine_diff_density_min -0.191
_refine_diff_density_rms 0.037
_refine_ls_extinction_method none
_refine_ls_goodness_of_fit_ref 0.995
_refine_ls_hydrogen_treatment mixed
_refine_ls_matrix_type full
_refine_ls_number_parameters 389
_refine_ls_number_reflns 6492
_refine_ls_number_restraints 0
_refine_ls_restrained_S_all 0.995
_refine_ls_R_factor_all 0.1115
_refine_ls_R_factor_gt 0.0564
_refine_ls_shift/su_max 0.000
_refine_ls_shift/su_mean 0.000
_refine_ls_structure_factor_coef Fsqd
_refine_ls_weighting_details 'calc w=1/[\s^2^(Fo^2^)+(0.0513P)^2^+0.5389P] where P=(Fo^2^+2Fc^2^)/3'
_refine_ls_weighting_scheme calc
_refine_ls_wR_factor_gt 0.1098
_refine_ls_wR_factor_ref 0.1290
_reflns_number_gt 3829
_reflns_number_total 6492
_reflns_threshold_expression >2sigma(I)
_cod_data_source_file jo4017259_si_004.cif
_cod_data_source_block yangh8_0m
_cod_database_code 4028746

loop_
_symmetry_equiv_pos_as_xyz
'x, y, z'
'-x, y+1/2, -z+1/2'
'-x, -y, -z'
'x, -y-1/2, z-1/2'

loop_
_atom_site_label
_atom_site_type_symbol
_atom_site_fract_x
_atom_site_fract_y
_atom_site_fract_z
_atom_site_U_iso_or_equiv
_atom_site_adp_type
_atom_site_occupancy
_atom_site_symmetry_multiplicity
_atom_site_calc_flag
_atom_site_refinement_flags
O1 O 0.55442(16) -0.39641(7) 0.85505(9) 0.0497(4) Uani 1 1 d .
O2 O 0.98358(15) -0.20583(7) 0.87997(8) 0.0435(4) Uani 1 1 d .
O3 O 0.45066(17) -0.31587(9) 0.69396(10) 0.0642(5) Uani 1 1 d .
N1 N 0.44109(18) -0.29555(9) 0.87182(11) 0.0416(4) Uani 1 1 d .
N2 N 0.91345(17) -0.35137(8) 0.89220(10) 0.0361(4) Uani 1 1 d .
N3 N 1.00232(18) -0.21336(8) 1.01429(10) 0.0379(4) Uani 1 1 d .
C1 C 0.3285(2) -0.35607(11) 0.96200(14) 0.0417(5) Uani 1 1 d .
C2 C 0.3561(3) -0.42490(12) 0.97942(17) 0.0581(6) Uani 1 1 d .
H2A H 0.3593 -0.4549 0.9383 0.070 Uiso 1 1 calc R
C3 C 0.3796(3) -0.45075(14) 1.05723(19) 0.0714(8) Uani 1 1 d .
H3A H 0.3980 -0.4977 1.0682 0.086 Uiso 1 1 calc R
C4 C 0.3754(3) -0.40704(17) 1.11767(18) 0.0745(8) Uani 1 1 d .
H4A H 0.3926 -0.4241 1.1703 0.089 Uiso 1 1 calc R
C5 C 0.3461(3) -0.33855(16) 1.10109(18) 0.0748(8) Uani 1 1 d .
H5A H 0.3414 -0.3089 1.1421 0.090 Uiso 1 1 calc R
C6 C 0.3234(3) -0.31304(12) 1.02354(16) 0.0576(6) Uani 1 1 d .
H6A H 0.3044 -0.2661 1.0128 0.069 Uiso 1 1 calc R
C7 C 0.3016(2) -0.32810(12) 0.87675(14) 0.0494(6) Uani 1 1 d .
H7A H 0.2685 -0.3657 0.8370 0.059 Uiso 1 1 calc R
H7B H 0.2183 -0.2942 0.8617 0.059 Uiso 1 1 calc R
C8 C 0.4649(2) -0.22468(10) 0.86658(13) 0.0388(5) Uani 1 1 d .
C9 C 0.3714(3) -0.17045(12) 0.87057(15) 0.0538(6) Uani 1 1 d .
H9A H 0.2803 -0.1782 0.8796 0.065 Uiso 1 1 calc R
C10 C 0.4178(3) -0.10409(12) 0.86068(16) 0.0609(7) Uani 1 1 d .
H10A H 0.3569 -0.0666 0.8634 0.073 Uiso 1 1 calc R
C11 C 0.5521(3) -0.09243(11) 0.84692(15) 0.0554(6) Uani 1 1 d .
H11A H 0.5812 -0.0474 0.8407 0.067 Uiso 1 1 calc R
C12 C 0.6448(2) -0.14758(10) 0.84228(13) 0.0437(5) Uani 1 1 d .
H12A H 0.7346 -0.1396 0.8320 0.052 Uiso 1 1 calc R
C13 C 0.6023(2) -0.21413(10) 0.85298(12) 0.0343(4) Uani 1 1 d .
C14 C 0.6759(2) -0.28348(9) 0.85097(11) 0.0322(4) Uani 1 1 d .
C15 C 0.5536(2) -0.33357(11) 0.85883(12) 0.0372(5) Uani 1 1 d .
C16 C 0.5819(2) -0.31468(11) 0.69575(13) 0.0445(5) Uani 1 1 d .
C17 C 0.7163(2) -0.29791(10) 0.77414(12) 0.0362(5) Uani 1 1 d .
H17A H 0.7615 -0.2550 0.7633 0.043 Uiso 1 1 calc R
C18 C 0.8498(2) -0.35212(11) 0.80105(12) 0.0394(5) Uani 1 1 d .
H18A H 0.9307 -0.3369 0.7816 0.047 Uiso 1 1 calc R
C19 C 0.8130(3) -0.42808(11) 0.77803(15) 0.0564(6) Uani 1 1 d .
H19A H 0.7074 -0.4394 0.7716 0.068 Uiso 1 1 calc R
H19B H 0.8276 -0.4394 0.7272 0.068 Uiso 1 1 calc R
C20 C 0.9308(3) -0.46549(12) 0.85206(15) 0.0582(6) Uani 1 1 d .
H20A H 0.8986 -0.5127 0.8559 0.070 Uiso 1 1 calc R
H20B H 1.0329 -0.4659 0.8491 0.070 Uiso 1 1 calc R
C21 C 0.9298(3) -0.42243(10) 0.92408(14) 0.0484(6) Uani 1 1 d .
H21A H 0.8433 -0.4349 0.9395 0.058 Uiso 1 1 calc R
H21B H 1.0260 -0.4280 0.9718 0.058 Uiso 1 1 calc R
C22 C 0.8390(2) -0.29670(9) 0.92257(11) 0.0323(4) Uani 1 1 d .
C23 C 0.9469(2) -0.23281(10) 0.93339(12) 0.0343(4) Uani 1 1 d .
C24 C 0.8465(2) -0.30697(10) 1.01016(12) 0.0361(5) Uani 1 1 d .
C25 C 0.7777(3) -0.35440(11) 1.04472(14) 0.0490(6) Uani 1 1 d .
H25A H 0.7043 -0.3856 1.0114 0.059 Uiso 1 1 calc R
C26 C 0.8200(3) -0.35481(13) 1.13032(16) 0.0614(7) Uani 1 1 d .
H26A H 0.7739 -0.3864 1.1543 0.074 Uiso 1 1 calc R
C27 C 0.9288(3) -0.30912(14) 1.17986(15) 0.0626(7) Uani 1 1 d .
H27A H 0.9589 -0.3118 1.2371 0.075 Uiso 1 1 calc R
C28 C 0.9945(3) -0.25935(12) 1.14634(13) 0.0529(6) Uani 1 1 d .
H28A H 1.0662 -0.2276 1.1797 0.063 Uiso 1 1 calc R
C29 C 0.9493(2) -0.25880(10) 1.06120(12) 0.0388(5) Uani 1 1 d .
C30 C 1.1177(2) -0.15925(11) 1.04877(14) 0.0473(5) Uani 1 1 d .
H30A H 1.1521 -0.1431 1.0058 0.057 Uiso 1 1 calc R
H30B H 1.2070 -0.1791 1.0926 0.057 Uiso 1 1 calc R
C31 C 1.0615(2) -0.09792(10) 1.08327(13) 0.0414(5) Uani 1 1 d .
C32 C 1.1615(3) -0.06572(11) 1.15407(14) 0.0517(6) Uani 1 1 d .
H32A H 1.2595 -0.0844 1.1827 0.062 Uiso 1 1 calc R
C33 C 1.1172(3) -0.00616(12) 1.18264(17) 0.0651(7) Uani 1 1 d .
H33A H 1.1855 0.0153 1.2302 0.078 Uiso 1 1 calc R
C34 C 0.9729(4) 0.02158(13) 1.1413(2) 0.0705(8) Uani 1 1 d .
H34A H 0.9436 0.0621 1.1602 0.085 Uiso 1 1 calc R
C35 C 0.8726(3) -0.01044(13) 1.07231(19) 0.0687(7) Uani 1 1 d .
H35A H 0.7740 0.0080 1.0447 0.082 Uiso 1 1 calc R
C36 C 0.9159(3) -0.07006(12) 1.04300(15) 0.0559(6) Uani 1 1 d .
H36A H 0.8464 -0.0915 0.9958 0.067 Uiso 1 1 calc R
C37 C 0.6165(3) -0.32627(15) 0.61964(14) 0.0703(8) Uani 1 1 d .
H37A H 0.5412 -0.3575 0.5832 0.105 Uiso 1 1 calc R
H37B H 0.7186 -0.3458 0.6349 0.105 Uiso 1 1 calc R
H37C H 0.6120 -0.2829 0.5919 0.105 Uiso 1 1 calc R

loop_
_atom_site_aniso_label
_atom_site_aniso_U_11
_atom_site_aniso_U_22
_atom_site_aniso_U_33
_atom_site_aniso_U_23
_atom_site_aniso_U_13
_atom_site_aniso_U_12
O1 0.0492(9) 0.0413(9) 0.0612(10) 0.0035(8) 0.0238(8) -0.0030(7)
O2 0.0418(8) 0.0553(9) 0.0352(8) -0.0002(7) 0.0165(7) -0.0104(7)
O3 0.0354(9) 0.0954(13) 0.0506(10) 0.0012(9) 0.0034(8) -0.0120(8)
N1 0.0309(9) 0.0492(10) 0.0481(11) 0.0054(9) 0.0188(8) -0.0008(8)
N2 0.0318(9) 0.0451(10) 0.0303(9) 0.0002(8) 0.0105(7) 0.0055(7)
N3 0.0342(9) 0.0468(10) 0.0303(9) -0.0053(8) 0.0093(8) 0.0000(8)
C1 0.0296(10) 0.0446(12) 0.0555(14) 0.0008(11) 0.0214(10) -0.0033(9)
C2 0.0632(16) 0.0455(14) 0.0779(19) -0.0033(13) 0.0408(15) -0.0030(12)
C3 0.0752(18) 0.0567(16) 0.089(2) 0.0209(16) 0.0385(17) 0.0005(14)
C4 0.0686(18) 0.096(2) 0.0588(18) 0.0149(17) 0.0237(15) -0.0143(16)
C5 0.087(2) 0.081(2) 0.0634(19) -0.0157(16) 0.0371(16) -0.0181(17)
C6 0.0637(16) 0.0479(14) 0.0705(18) -0.0036(13) 0.0359(14) -0.0011(11)
C7 0.0339(11) 0.0613(14) 0.0544(14) 0.0038(12) 0.0184(11) -0.0059(10)
C8 0.0357(11) 0.0441(12) 0.0377(12) 0.0030(10) 0.0150(10) 0.0044(9)
C9 0.0444(13) 0.0623(15) 0.0605(16) 0.0054(13) 0.0263(12) 0.0102(12)
C10 0.0585(15) 0.0525(15) 0.0749(18) 0.0043(13) 0.0288(14) 0.0190(12)
C11 0.0570(15) 0.0427(13) 0.0635(16) 0.0054(12) 0.0191(13) 0.0047(11)
C12 0.0375(11) 0.0466(13) 0.0460(13) 0.0054(11) 0.0146(10) 0.0009(10)
C13 0.0297(10) 0.0428(12) 0.0272(10) 0.0025(9) 0.0074(8) 0.0018(9)
C14 0.0266(10) 0.0403(11) 0.0285(10) 0.0020(9) 0.0090(8) 0.0004(8)
C15 0.0302(10) 0.0438(13) 0.0345(11) 0.0015(10) 0.0089(9) 0.0000(9)
C16 0.0380(12) 0.0509(13) 0.0361(12) -0.0006(10) 0.0045(10) -0.0052(10)
C17 0.0321(10) 0.0451(11) 0.0301(11) -0.0012(9) 0.0105(9) -0.0013(9)
C18 0.0321(10) 0.0547(13) 0.0309(11) -0.0041(10) 0.0115(9) 0.0015(9)
C19 0.0554(14) 0.0601(15) 0.0516(15) -0.0160(13) 0.0180(12) 0.0060(12)
C20 0.0581(15) 0.0500(14) 0.0678(17) -0.0052(13) 0.0252(14) 0.0106(12)
C21 0.0475(13) 0.0459(13) 0.0520(14) 0.0037(11) 0.0189(11) 0.0101(10)
C22 0.0297(10) 0.0413(11) 0.0266(10) 0.0003(9) 0.0114(8) 0.0026(8)
C23 0.0284(10) 0.0421(11) 0.0305(11) -0.0003(9) 0.0091(9) 0.0048(9)
C24 0.0366(11) 0.0450(12) 0.0283(11) 0.0047(9) 0.0140(9) 0.0093(9)
C25 0.0555(14) 0.0551(14) 0.0404(13) 0.0087(11) 0.0228(11) 0.0051(11)
C26 0.0820(18) 0.0662(16) 0.0500(16) 0.0203(14) 0.0409(15) 0.0185(15)
C27 0.0817(18) 0.0780(18) 0.0306(13) 0.0085(13) 0.0243(13) 0.0290(16)
C28 0.0591(14) 0.0654(15) 0.0312(12) -0.0037(12) 0.0138(11) 0.0139(12)
C29 0.0380(11) 0.0469(12) 0.0306(11) 0.0005(10) 0.0120(10) 0.0122(10)
C30 0.0337(11) 0.0566(14) 0.0457(13) -0.0147(11) 0.0084(10) -0.0022(10)
C31 0.0420(12) 0.0457(12) 0.0380(12) -0.0041(10) 0.0168(10) -0.0024(10)
C32 0.0528(14) 0.0518(14) 0.0492(14) -0.0087(12) 0.0177(12) -0.0070(11)
C33 0.0790(19) 0.0567(16) 0.0676(18) -0.0253(14) 0.0369(16) -0.0211(14)
C34 0.095(2) 0.0433(14) 0.099(2) -0.0088(15) 0.066(2) -0.0028(15)
C35 0.0713(18) 0.0633(17) 0.084(2) 0.0081(16) 0.0435(17) 0.0183(15)
C36 0.0510(14) 0.0660(16) 0.0497(14) -0.0051(13) 0.0178(12) 0.0068(12)
C37 0.0673(17) 0.102(2) 0.0333(14) -0.0103(14) 0.0095(12) -0.0048(15)

loop_
_atom_type_symbol
_atom_type_description
_atom_type_scat_dispersion_real
_atom_type_scat_dispersion_imag
_atom_type_scat_source
C C 0.0033 0.0016 'International Tables Vol C Tables 4.2.6.8 and 6.1.1.4'
H H 0.0000 0.0000 'International Tables Vol C Tables 4.2.6.8 and 6.1.1.4'
N N 0.0061 0.0033 'International Tables Vol C Tables 4.2.6.8 and 6.1.1.4'
O O 0.0106 0.0060 'International Tables Vol C Tables 4.2.6.8 and 6.1.1.4'

loop_
_geom_angle_atom_site_label_1
_geom_angle_atom_site_label_2
_geom_angle_atom_site_label_3
_geom_angle
C15 N1 C8 111.54(15)
C15 N1 C7 121.77(17)
C8 N1 C7 125.98(17)
C22 N2 C21 122.19(15)
C22 N2 C18 110.16(15)
C21 N2 C18 109.99(16)
C23 N3 C29 110.58(16)
C23 N3 C30 123.97(17)
C29 N3 C30 124.90(17)
C2 C1 C6 118.4(2)
C2 C1 C7 120.9(2)
C6 C1 C7 120.7(2)
C1 C2 C3 121.1(2)
C1 C2 H2A 119.5
C3 C2 H2A 119.5
C4 C3 C2 119.7(2)
C4 C3 H3A 120.2
C2 C3 H3A 120.2
C5 C4 C3 120.0(3)
C5 C4 H4A 120.0
C3 C4 H4A 120.0
C4 C5 C6 120.0(3)
C4 C5 H5A 120.0
C6 C5 H5A 120.0
C1 C6 C5 120.8(2)
C1 C6 H6A 119.6
C5 C6 H6A 119.6
N1 C7 C1 112.82(17)
N1 C7 H7A 109.0
C1 C7 H7A 109.0
N1 C7 H7B 109.0
C1 C7 H7B 109.0
H7A C7 H7B 107.8
C9 C8 N1 128.59(18)
C9 C8 C13 122.03(19)
N1 C8 C13 109.34(16)
C8 C9 C10 117.8(2)
C8 C9 H9A 121.1
C10 C9 H9A 121.1
C11 C10 C9 121.3(2)
C11 C10 H10A 119.4
C9 C10 H10A 119.4
C10 C11 C12 120.5(2)
C10 C11 H11A 119.8
C12 C11 H11A 119.8
C13 C12 C11 119.41(19)
C13 C12 H12A 120.3
C11 C12 H12A 120.3
C12 C13 C8 119.05(18)
C12 C13 C14 131.96(16)
C8 C13 C14 108.97(16)
C13 C14 C15 101.51(14)
C13 C14 C17 116.11(15)
C15 C14 C17 113.16(15)
C13 C14 C22 115.67(15)
C15 C14 C22 110.44(15)
C17 C14 C22 100.40(13)
O1 C15 N1 124.57(18)
O1 C15 C14 127.11(17)
N1 C15 C14 108.33(16)
O3 C16 C37 121.8(2)
O3 C16 C17 120.91(19)
C37 C16 C17 117.19(18)
C16 C17 C14 115.91(16)
C16 C17 C18 115.17(17)
C14 C17 C18 106.69(15)
C16 C17 H17A 106.1
C14 C17 H17A 106.1
C18 C17 H17A 106.1
N2 C18 C19 104.62(17)
N2 C18 C17 105.61(15)
C19 C18 C17 119.67(17)
N2 C18 H18A 108.8
C19 C18 H18A 108.8
C17 C18 H18A 108.8
C20 C19 C18 102.46(18)
C20 C19 H19A 111.3
C18 C19 H19A 111.3
C20 C19 H19B 111.3
C18 C19 H19B 111.3
H19A C19 H19B 109.2
C21 C20 C19 102.45(17)
C21 C20 H20A 111.3
C19 C20 H20A 111.3
C21 C20 H20B 111.3
C19 C20 H20B 111.3
H20A C20 H20B 109.2
N2 C21 C20 103.47(17)
N2 C21 H21A 111.1
C20 C21 H21A 111.1
N2 C21 H21B 111.1
C20 C21 H21B 111.1
H21A C21 H21B 109.0
N2 C22 C24 114.91(15)
N2 C22 C23 104.16(14)
C24 C22 C23 101.51(15)
N2 C22 C14 105.91(14)
C24 C22 C14 118.86(14)
C23 C22 C14 110.49(14)
O2 C23 N3 124.56(18)
O2 C23 C22 126.73(17)
N3 C23 C22 108.63(16)
C25 C24 C29 119.05(19)
C25 C24 C22 132.45(19)
C29 C24 C22 108.45(16)
C24 C25 C26 118.8(2)
C24 C25 H25A 120.6
C26 C25 H25A 120.6
C27 C26 C25 120.9(2)
C27 C26 H26A 119.6
C25 C26 H26A 119.6
C26 C27 C28 121.3(2)
C26 C27 H27A 119.4
C28 C27 H27A 119.4
C27 C28 C29 117.1(2)
C27 C28 H28A 121.4
C29 C28 H28A 121.4
C28 C29 C24 122.7(2)
C28 C29 N3 126.6(2)
C24 C29 N3 110.63(17)
N3 C30 C31 114.65(16)
N3 C30 H30A 108.6
C31 C30 H30A 108.6
N3 C30 H30B 108.6
C31 C30 H30B 108.6
H30A C30 H30B 107.6
C36 C31 C32 118.7(2)
C36 C31 C30 121.69(19)
C32 C31 C30 119.50(19)
C33 C32 C31 120.5(2)
C33 C32 H32A 119.8
C31 C32 H32A 119.8
C34 C33 C32 120.2(2)
C34 C33 H33A 119.9
C32 C33 H33A 119.9
C35 C34 C33 119.7(2)
C35 C34 H34A 120.1
C33 C34 H34A 120.1
C34 C35 C36 120.5(3)
C34 C35 H35A 119.7
C36 C35 H35A 119.7
C31 C36 C35 120.4(2)
C31 C36 H36A 119.8
C35 C36 H36A 119.8
C16 C37 H37A 109.5
C16 C37 H37B 109.5
H37A C37 H37B 109.5
C16 C37 H37C 109.5
H37A C37 H37C 109.5
H37B C37 H37C 109.5

loop_
_geom_bond_atom_site_label_1
_geom_bond_atom_site_label_2
_geom_bond_distance
O1 C15 1.216(2)
O2 C23 1.222(2)
O3 C16 1.208(2)
N1 C15 1.364(2)
N1 C8 1.395(2)
N1 C7 1.472(2)
N2 C22 1.466(2)
N2 C21 1.467(3)
N2 C18 1.471(2)
N3 C23 1.359(2)
N3 C29 1.409(2)
N3 C30 1.454(2)
C1 C2 1.366(3)
C1 C6 1.372(3)
C1 C7 1.510(3)
C2 C3 1.383(3)
C2 H2A 0.9300
C3 C4 1.362(4)
C3 H3A 0.9300
C4 C5 1.359(4)
C4 H4A 0.9300
C5 C6 1.378(4)
C5 H5A 0.9300
C6 H6A 0.9300
C7 H7A 0.9700
C7 H7B 0.9700
C8 C9 1.379(3)
C8 C13 1.399(3)
C9 C10 1.383(3)
C9 H9A 0.9300
C10 C11 1.376(3)
C10 H10A 0.9300
C11 C12 1.391(3)
C11 H11A 0.9300
C12 C13 1.378(3)
C12 H12A 0.9300
C13 C14 1.510(3)
C14 C15 1.537(3)
C14 C17 1.547(3)
C14 C22 1.578(3)
C16 C37 1.495(3)
C16 C17 1.498(3)
C17 C18 1.554(3)
C17 H17A 0.9800
C18 C19 1.525(3)
C18 H18A 0.9800
C19 C20 1.522(3)
C19 H19A 0.9700
C19 H19B 0.9700
C20 C21 1.509(3)
C20 H20A 0.9700
C20 H20B 0.9700
C21 H21A 0.9700
C21 H21B 0.9700
C22 C24 1.515(2)
C22 C23 1.556(3)
C24 C25 1.379(3)
C24 C29 1.388(3)
C25 C26 1.392(3)
C25 H25A 0.9300
C26 C27 1.374(4)
C26 H26A 0.9300
C27 C28 1.381(3)
C27 H27A 0.9300
C28 C29 1.381(3)
C28 H28A 0.9300
C30 C31 1.508(3)
C30 H30A 0.9700
C30 H30B 0.9700
C31 C36 1.376(3)
C31 C32 1.381(3)
C32 C33 1.377(3)
C32 H32A 0.9300
C33 C34 1.369(4)
C33 H33A 0.9300
C34 C35 1.360(4)
C34 H34A 0.9300
C35 C36 1.380(3)
C35 H35A 0.9300
C36 H36A 0.9300
C37 H37A 0.9600
C37 H37B 0.9600
C37 H37C 0.9600

loop_
_geom_torsion_atom_site_label_1
_geom_torsion_atom_site_label_2
_geom_torsion_atom_site_label_3
_geom_torsion_atom_site_label_4
_geom_torsion
C6 C1 C2 C3 -0.4(3)
C7 C1 C2 C3 -179.5(2)
C1 C2 C3 C4 -0.2(4)
C2 C3 C4 C5 1.0(4)
C3 C4 C5 C6 -1.2(4)
C2 C1 C6 C5 0.2(3)
C7 C1 C6 C5 179.2(2)
C4 C5 C6 C1 0.6(4)
C15 N1 C7 C1 83.7(2)
C8 N1 C7 C1 -106.8(2)
C2 C1 C7 N1 -99.7(2)
C6 C1 C7 N1 81.3(2)
C15 N1 C8 C9 175.3(2)
C7 N1 C8 C9 4.9(4)
C15 N1 C8 C13 -2.6(2)
C7 N1 C8 C13 -172.95(18)
N1 C8 C9 C10 -177.7(2)
C13 C8 C9 C10 0.0(3)
C8 C9 C10 C11 0.3(4)
C9 C10 C11 C12 0.3(4)
C10 C11 C12 C13 -1.1(3)
C11 C12 C13 C8 1.3(3)
C11 C12 C13 C14 179.5(2)
C9 C8 C13 C12 -0.8(3)
N1 C8 C13 C12 177.27(18)
C9 C8 C13 C14 -179.32(19)
N1 C8 C13 C14 -1.3(2)
C12 C13 C14 C15 -174.3(2)
C8 C13 C14 C15 4.0(2)
C12 C13 C14 C17 -51.1(3)
C8 C13 C14 C17 127.19(17)
C12 C13 C14 C22 66.2(3)
C8 C13 C14 C22 -115.51(18)
C8 N1 C15 O1 -175.29(19)
C7 N1 C15 O1 -4.4(3)
C8 N1 C15 C14 5.2(2)
C7 N1 C15 C14 176.07(17)
C13 C14 C15 O1 175.0(2)
C17 C14 C15 O1 49.9(3)
C22 C14 C15 O1 -61.8(3)
C13 C14 C15 N1 -5.5(2)
C17 C14 C15 N1 -130.68(17)
C22 C14 C15 N1 117.68(17)
O3 C16 C17 C14 0.7(3)
C37 C16 C17 C14 177.76(19)
O3 C16 C17 C18 126.2(2)
C37 C16 C17 C18 -56.7(3)
C13 C14 C17 C16 -75.0(2)
C15 C14 C17 C16 41.8(2)
C22 C14 C17 C16 159.47(16)
C13 C14 C17 C18 155.22(15)
C15 C14 C17 C18 -87.95(18)
C22 C14 C17 C18 29.74(18)
C22 N2 C18 C19 -132.31(16)
C21 N2 C18 C19 5.2(2)
C22 N2 C18 C17 -5.2(2)
C21 N2 C18 C17 132.35(16)
C16 C17 C18 N2 -146.82(17)
C14 C17 C18 N2 -16.7(2)
C16 C17 C18 C19 -29.4(3)
C14 C17 C18 C19 100.8(2)
N2 C18 C19 C20 -28.3(2)
C17 C18 C19 C20 -146.19(18)
C18 C19 C20 C21 40.5(2)
C22 N2 C21 C20 151.75(17)
C18 N2 C21 C20 20.3(2)
C19 C20 C21 N2 -37.4(2)
C21 N2 C22 C24 26.4(2)
C18 N2 C22 C24 157.83(16)
C21 N2 C22 C23 136.56(18)
C18 N2 C22 C23 -92.04(17)
C21 N2 C22 C14 -106.86(19)
C18 N2 C22 C14 24.54(19)
C13 C14 C22 N2 -158.73(14)
C15 C14 C22 N2 86.73(17)
C17 C14 C22 N2 -32.95(17)
C13 C14 C22 C24 70.2(2)
C15 C14 C22 C24 -44.4(2)
C17 C14 C22 C24 -164.04(16)
C13 C14 C22 C23 -46.5(2)
C15 C14 C22 C23 -161.05(15)
C17 C14 C22 C23 79.27(17)
C29 N3 C23 O2 -174.32(17)
C30 N3 C23 O2 -2.4(3)
C29 N3 C23 C22 2.4(2)
C30 N3 C23 C22 174.33(16)
N2 C22 C23 O2 57.3(2)
C24 C22 C23 O2 177.00(18)
C14 C22 C23 O2 -56.0(2)
N2 C22 C23 N3 -119.33(16)
C24 C22 C23 N3 0.32(18)
C14 C22 C23 N3 127.33(16)
N2 C22 C24 C25 -68.5(3)
C23 C22 C24 C25 179.8(2)
C14 C22 C24 C25 58.5(3)
N2 C22 C24 C29 108.72(18)
C23 C22 C24 C29 -2.98(18)
C14 C22 C24 C29 -124.33(17)
C29 C24 C25 C26 -3.4(3)
C22 C24 C25 C26 173.6(2)
C24 C25 C26 C27 -0.3(3)
C25 C26 C27 C28 3.0(4)
C26 C27 C28 C29 -1.8(3)
C27 C28 C29 C24 -2.1(3)
C27 C28 C29 N3 -179.31(19)
C25 C24 C29 C28 4.8(3)
C22 C24 C29 C28 -172.90(18)
C25 C24 C29 N3 -177.67(17)
C22 C24 C29 N3 4.7(2)
C23 N3 C29 C28 172.88(19)
C30 N3 C29 C28 1.1(3)
C23 N3 C29 C24 -4.6(2)
C30 N3 C29 C24 -176.37(16)
C23 N3 C30 C31 117.3(2)
C29 N3 C30 C31 -72.0(3)
N3 C30 C31 C36 -41.6(3)
N3 C30 C31 C32 142.8(2)
C36 C31 C32 C33 -1.3(3)
C30 C31 C32 C33 174.4(2)
C31 C32 C33 C34 0.3(3)
C32 C33 C34 C35 0.8(4)
C33 C34 C35 C36 -1.0(4)
C32 C31 C36 C35 1.1(3)
C30 C31 C36 C35 -174.5(2)
C34 C35 C36 C31 0.0(4)
